data_2010532
loop_
_publ_author_name
'Sun, Ming'
'Macculloch, Alasdair C.'
'Hamor, Thomas A.'
'Walker, Richard T.'

_publ_section_title
;
 5-Ethyl-2'-deoxy-4'-thiouridine (<i>R</i>)-<i>S</i>-oxide monohydrate
;
_journal_issue 1
_journal_name_full 'Acta Crystallographica Section C'
_journal_page_first 116
_journal_page_last 117
_journal_paper_doi 10.1107/S0108270199012548
_journal_volume 56
_journal_year 2000
_chemical_formula_moiety 'C11 H16 N2 O5 S, H2 O'
_chemical_formula_sum 'C11 H18 N2 O6 S'
_chemical_formula_weight 306.33
_chemical_name_systematic
;
5-Ethyl-4'-thio-2'-deoxyuridine sulfoxide monohydrate
;
_space_group_IT_number 19
_symmetry_cell_setting orthorhombic
_symmetry_space_group_name_Hall 'P 2ac 2ab'
_symmetry_space_group_name_H-M 'P 21 21 21'
_cell_angle_alpha 90.00
_cell_angle_beta 90.00
_cell_angle_gamma 90.00
_cell_formula_units_Z 4
_cell_length_a 9.343(4)
_cell_length_b 21.922(8)
_cell_length_c 6.447(3)
_cell_measurement_reflns_used '7338 reflections (post-refined using complete data set)'
_cell_measurement_temperature 293(2)
_cell_measurement_theta_max 25.18
_cell_measurement_theta_min 1.86
_cell_volume 1320.5(10)
_computing_cell_refinement 'R-AXIS II Software'
_computing_data_collection 'R-AXIS II Software (Rigaku, 1994)'
_computing_data_reduction 'TEXSAN (Molecular Structure Corporation, 1993)'
_computing_molecular_graphics 'ORTEPII (Johnson, 1976)'
_computing_publication_material SHELXL93
_computing_structure_refinement 'SHELXL93 (Sheldrick, 1993)'
_computing_structure_solution TEXSAN
_diffrn_ambient_temperature 293(2)
_diffrn_measurement_device 'Rigaku R-AXIS II area-detector'
_diffrn_measurement_method 'image-plate scans'
_diffrn_radiation_monochromator graphite
_diffrn_radiation_source 'rotating anode'
_diffrn_radiation_type MoK\a
_diffrn_radiation_wavelength .71073
_diffrn_reflns_av_R_equivalents .040
_diffrn_reflns_av_sigmaI/netI .0261
_diffrn_reflns_limit_h_max 11
_diffrn_reflns_limit_h_min -10
_diffrn_reflns_limit_k_max 26
_diffrn_reflns_limit_k_min -26
_diffrn_reflns_limit_l_max 7
_diffrn_reflns_limit_l_min -7
_diffrn_reflns_number 7338
_diffrn_reflns_theta_max 25.18
_diffrn_reflns_theta_min 1.86
_exptl_absorpt_coefficient_mu .274
_exptl_absorpt_correction_type none
_exptl_crystal_colour colourless
_exptl_crystal_density_diffrn 1.541
_exptl_crystal_density_method 'not measured'
_exptl_crystal_description rod
_exptl_crystal_F_000 648
_exptl_crystal_size_max .40
_exptl_crystal_size_mid .25
_exptl_crystal_size_min .25
_refine_diff_density_max .194
_refine_diff_density_min -.162
_refine_ls_abs_structure_details 'Flack (1983)'
_refine_ls_abs_structure_Flack .00(8)
_refine_ls_extinction_method none
_refine_ls_goodness_of_fit_all 1.072
_refine_ls_goodness_of_fit_ref 1.062
_refine_ls_hydrogen_treatment mixed
_refine_ls_matrix_type full
_refine_ls_number_parameters 197
_refine_ls_number_reflns 2184
_refine_ls_number_restraints 0
_refine_ls_restrained_S_all 1.072
_refine_ls_restrained_S_obs 1.062
_refine_ls_R_factor_all .032
_refine_ls_R_factor_gt .031
_refine_ls_shift/esd_mean .000
_refine_ls_shift/su_max .001
_refine_ls_structure_factor_coef Fsqd
_refine_ls_weighting_details 'w = 1/[\s^2^(Fo^2^)+(0.0329P)^2^+0.5503P] where P = (Fo^2^+2Fc^2^)/3'
_refine_ls_weighting_scheme calc
_refine_ls_wR_factor_all .078
_refine_ls_wR_factor_ref .077
_reflns_number_gt 2169
_reflns_number_total 2184
_reflns_threshold_expression I>2\s(I)
_cod_data_source_file ha1268.cif
_cod_data_source_block I
_cod_depositor_comments
;
The following automatic conversions were performed:
'_geom_bond_publ_flag' value 'Yes' changed to 'yes' according to
'/home/saulius/struct/CIF-dictionaries/cif_core.dic' dictionary named
'cif_core.dic' version 2.4.1 from 2010-06-29 (12 times).

Automatic conversion script
Id: cif_fix_enum 1527 2010-12-29 10:47:43Z saulius 

The following automatic conversions were performed:

'_geom_bond_publ_flag' value 'Yes' changed to 'yes' according to
/home/saulius/struct/CIF-dictionaries/cif_core.dic dictionary named
'cif_core.dic' version 2.4.1 from 2010-06-29 (12
times).

'_geom_angle_publ_flag' value 'Yes' changed to 'yes'
according to /home/saulius/struct/CIF-dictionaries/cif_core.dic
dictionary named 'cif_core.dic' version 2.4.1 from 2010-06-29 (16
times).

'_geom_torsion_publ_flag' value 'Yes' changed to 'yes'
according to /home/saulius/struct/CIF-dictionaries/cif_core.dic
dictionary named 'cif_core.dic' version 2.4.1 from 2010-06-29 (11
times).

Automatic conversion script
Id: cif_fix_values 1715 2011-07-08 13:25:40Z adriana 
;
_cod_original_formula_sum 'C11 H16 N2 O5 S, H2 O'
_cod_database_code 2010532
_cod_database_fobs_code 2010532

loop_
_symmetry_equiv_pos_as_xyz
'x, y, z'
'-x+1/2, -y, z+1/2'
'x+1/2, -y+1/2, -z'
'-x, y+1/2, -z+1/2'

loop_
_atom_site_aniso_label
_atom_site_aniso_U_11
_atom_site_aniso_U_22
_atom_site_aniso_U_33
_atom_site_aniso_U_12
_atom_site_aniso_U_13
_atom_site_aniso_U_23
S4' .0446(3) .0242(2) .0303(3) -.0034(2) .0068(2) -.0020(2)
O2 .0291(9) .0394(8) .0492(11) -.0012(7) .0044(7) -.0036(7)
O3' .0542(12) .0524(10) .0454(11) .0168(8) -.0110(9) .0092(9)
O4'' .0527(11) .0344(8) .0406(10) .0026(7) -.0148(8) .0046(7)
O4 .0595(12) .0237(7) .0564(10) -.0034(7) .0006(10) .0001(7)
O5' .0664(13) .0479(10) .0414(10) -.0187(9) .0010(9) -.0130(8)
O6 .0455(12) .0380(9) .0636(13) -.0046(8) -.0082(11) .0097(9)
N1 .0265(9) .0220(7) .0344(9) .0000(6) -.0024(8) -.0032(6)
N3 .0355(10) .0270(8) .0349(11) -.0071(7) .0011(8) -.0018(8)
C1' .0251(11) .0241(9) .0353(11) .0007(7) .0004(10) -.0006(8)
C2' .0463(14) .0309(10) .0288(11) .0053(10) .0037(9) .0019(9)
C2 .0324(13) .0290(10) .0273(12) -.0036(8) -.0014(9) -.0023(8)
C3' .0318(13) .0292(10) .0360(12) .0002(8) -.0017(10) .0055(8)
C4 .0460(14) .0257(10) .0276(11) -.0025(8) -.0023(11) -.0002(8)
C4' .0320(12) .0239(9) .0368(12) .0003(8) .0006(9) -.0027(8)
C5 .0331(12) .0241(9) .0305(11) .0024(8) -.0050(10) -.0025(8)
C5' .0451(14) .0304(10) .0456(14) -.0080(9) .0009(12) -.0040(10)
C6 .0285(12) .0255(9) .0342(11) -.0002(8) -.0027(10) -.0048(9)
C7 .0399(13) .0285(10) .0503(15) .0091(9) -.0072(12) -.0056(10)
C8 .0367(14) .0449(13) .058(2) .0079(10) .0005(13) -.0047(12)

loop_
_atom_site_label
_atom_site_fract_x
_atom_site_fract_y
_atom_site_fract_z
_atom_site_U_iso_or_equiv
_atom_site_thermal_displace_type
_atom_site_calc_flag
_atom_site_refinement_flags
_atom_site_occupancy
_atom_site_disorder_group
_atom_site_type_symbol
S4' -.76997(6) -.21012(2) -.88146(8) .0330(2) Uani d . 1 . S
O2 -.5095(2) -.09395(7) -.6681(3) .0392(4) Uani d . 1 . O
O3' -.6729(2) -.29336(9) -.4086(3) .0507(5) Uani d . 1 . O
O4'' -.9216(2) -.19426(7) -.9345(3) .0426(4) Uani d . 1 . O
O4 -.7933(2) .07456(6) -.6420(3) .0465(4) Uani d . 1 . O
O5' -.8258(2) -.34256(8) -1.0481(3) .0519(5) Uani d . 1 . O
O6 -1.0463(2) -.08973(8) -1.1273(3) .0490(5) Uani d . 1 . O
N1 -.7522(2) -.10763(7) -.6403(3) .0276(4) Uani d . 1 . N
N3 -.6552(2) -.01055(8) -.6500(3) .0325(4) Uani d . 1 . N
H3 -.5809(2) .01258(8) -.6501(3) .039 Uiso calc R 1 . H
C1' -.7333(2) -.17334(8) -.6293(3) .0281(4) Uani d . 1 . C
H1' -.6335(2) -.18165(8) -.5919(3) .034 Uiso calc R 1 . H
C2' -.8290(3) -.20670(9) -.4770(3) .0353(5) Uani d . 1 . C
H2'1 -.9289(3) -.19742(9) -.5031(3) .042 Uiso calc R 1 . H
H2'2 -.8060(3) -.19530(9) -.3355(3) .042 Uiso calc R 1 . H
C2 -.6309(2) -.07208(9) -.6550(3) .0296(5) Uani d . 1 . C
C3' -.7990(3) -.27402(9) -.5133(3) .0323(5) Uani d . 1 . C
H3' -.8810(3) -.29851(9) -.4679(3) .039 Uiso calc R 1 . H
C4 -.7880(3) .01865(9) -.6448(3) .0331(5) Uani d . 1 . C
C4' -.7719(2) -.28406(8) -.7473(3) .0309(5) Uani d . 1 . C
H4' -.6767(2) -.30234(8) -.7626(3) .037 Uiso calc R 1 . H
C5 -.9105(2) -.02172(8) -.6404(4) .0293(4) Uani d . 1 . C
C5' -.8783(3) -.32623(9) -.8484(4) .0403(6) Uani d . 1 . C
H5'1 -.8910(3) -.36250(9) -.7643(4) .048 Uiso calc R 1 . H
H5'2 -.9702(3) -.30601(9) -.8615(4) .048 Uiso calc R 1 . H
C6 -.8875(2) -.08200(8) -.6356(4) .0294(4) Uani d . 1 . C
H6 -.9663(2) -.10788(8) -.6287(4) .035 Uiso calc R 1 . H
C7 -1.0574(2) .00692(9) -.6384(4) .0396(6) Uani d . 1 . C
H7A -1.0612(2) .03610(9) -.5254(4) .047 Uiso calc R 1 . H
H7B -1.0699(2) .02948(9) -.7665(4) .047 Uiso calc R 1 . H
C8 -1.1815(3) -.03652(11) -.6152(5) .0466(6) Uani d . 1 . C
H8A -1.2697(3) -.01406(11) -.6187(5) .070 Uiso calc R 1 . H
H8B -1.1737(3) -.05767(11) -.4853(5) .070 Uiso calc R 1 . H
H8C -1.1801(3) -.06551(11) -.7268(5) .070 Uiso calc R 1 . H
HO3' -.712(4) -.3023(18) -.284(7) .103(14) Uiso d . 1 . H
HO5' -.904(5) -.3614(19) -1.131(7) .132(16) Uiso d . 1 . H
HW1 -.979(4) -.1159(14) -1.095(5) .071(10) Uiso d . 1 . H
HW2 -1.134(4) -.0980(15) -1.073(6) .085(12) Uiso d . 1 . H

loop_
_atom_type_symbol
_atom_type_description
_atom_type_scat_dispersion_real
_atom_type_scat_dispersion_imag
_atom_type_scat_source
C C .0033 .0016 'International Tables Vol C Tables 4.2.6.8 and 6.1.1.4'
H H .0000 .0000 'International Tables Vol C Tables 4.2.6.8 and 6.1.1.4'
N N .0061 .0033 'International Tables Vol C Tables 4.2.6.8 and 6.1.1.4'
O O .0106 .0060 'International Tables Vol C Tables 4.2.6.8 and 6.1.1.4'
S S .1246 .1234 'International Tables Vol C Tables 4.2.6.8 and 6.1.1.4'

loop_
_geom_angle_atom_site_label_1
_geom_angle_atom_site_label_2
_geom_angle_atom_site_label_3
_geom_angle
_geom_angle_publ_flag
O4'' S4' C4' 107.64(10) yes
O4'' S4' C1' 105.97(9) yes
C4' S4' C1' 88.44(9) yes
C2 N1 C6 121.5(2) yes
C2 N1 C1' 117.6(2) yes
C6 N1 C1' 120.9(2) yes
C2 N3 C4 126.9(2) ?
N1 C1' C2' 116.0(2) yes
N1 C1' S4' 111.53(14) yes
C2' C1' S4' 104.47(14) yes
C1' C2' C3' 105.0(2) yes
O2 C2 N3 122.5(2) ?
O2 C2 N1 122.7(2) ?
N3 C2 N1 114.8(2) ?
O3' C3' C2' 111.6(2) yes
O3' C3' C4' 106.5(2) yes
C2' C3' C4' 108.6(2) yes
O4 C4 N3 119.6(2) ?
O4 C4 C5 125.4(2) ?
N3 C4 C5 115.0(2) ?
C5' C4' C3' 113.7(2) yes
C5' C4' S4' 110.1(2) yes
C3' C4' S4' 109.59(13) yes
C6 C5 C4 118.5(2) ?
C6 C5 C7 123.8(2) ?
C4 C5 C7 117.7(2) ?
O5' C5' C4' 108.6(2) ?
C5 C6 N1 123.1(2) ?
C8 C7 C5 115.9(2) ?

loop_
_geom_bond_atom_site_label_1
_geom_bond_atom_site_label_2
_geom_bond_site_symmetry_2
_geom_bond_distance
_geom_bond_publ_flag
S4' O4'' . 1.498(2) yes
S4' C4' . 1.837(2) yes
S4' C1' . 1.847(2) yes
O2 C2 . 1.234(3) yes
O3' C3' . 1.423(3) yes
O4 C4 . 1.227(3) yes
O5' C5' . 1.423(3) yes
N1 C2 . 1.379(3) yes
N1 C6 . 1.383(3) yes
N1 C1' . 1.453(2) yes
N3 C2 . 1.368(3) yes
N3 C4 . 1.396(3) yes
C1' C2' . 1.516(3) ?
C2' C3' . 1.520(3) ?
C3' C4' . 1.546(3) ?
C4 C5 . 1.447(3) ?
C4' C5' . 1.506(3) ?
C5 C6 . 1.339(3) ?
C5 C7 . 1.509(3) ?
C7 C8 . 1.508(3) ?

loop_
_geom_hbond_atom_site_label_D
_geom_hbond_atom_site_label_H
_geom_hbond_atom_site_label_A
_geom_hbond_site_symmetry_A
_geom_hbond_distance_DH
_geom_hbond_distance_HA
_geom_hbond_distance_DA
_geom_hbond_angle_DHA
_geom_hbond_publ_flag
N3 H3 O6 2_355 .86 2.07 2.898(3) 161 yes
O3' HO3' O5' 1_556 .90(2) 2.06(2) 2.934(2) 164(2) yes
O5' HO5' O2 3_443 1.00(2) 1.90(3) 2.869(2) 164(3) yes
O6 HW1 O4'' 1_555 .87(3) 2.08(2) 2.855(3) 148(2) yes
O6 HW2 O5' 3_443 .91(3) 2.35(2) 3.210(3) 158(2) yes

loop_
_geom_torsion_atom_site_label_1
_geom_torsion_atom_site_label_2
_geom_torsion_atom_site_label_3
_geom_torsion_atom_site_label_4
_geom_torsion
_geom_torsion_publ_flag
C2 N1 C1' C2' 138.8(2) yes
C6 N1 C1' C2' -41.0(3) yes
C2 N1 C1' S4' -101.8(2) yes
C6 N1 C1' S4' 78.4(2) yes
O4'' S4' C1' N1 -59.2(2) ?
C4' S4' C1' N1 -167.13(15) ?
O4'' S4' C1' C2' 66.78(15) ?
C4' S4' C1' C2' -41.13(15) yes
N1 C1' C2' C3' 174.1(2) ?
S4' C1' C2' C3' 50.9(2) yes
C4 N3 C2 O2 176.9(2) ?
C4 N3 C2 N1 -4.2(3) ?
C6 N1 C2 O2 -176.9(2) ?
C1' N1 C2 O2 3.3(3) ?
C6 N1 C2 N3 4.2(3) ?
C1' N1 C2 N3 -175.6(2) ?
C1' C2' C3' O3' 81.4(2) ?
C1' C2' C3' C4' -35.7(2) yes
C2 N3 C4 O4 -179.5(2) ?
C2 N3 C4 C5 1.3(3) ?
O3' C3' C4' C5' 121.2(2) ?
C2' C3' C4' C5' -118.4(2) ?
O3' C3' C4' S4' -115.1(2) ?
C2' C3' C4' S4' 5.3(2) yes
O4'' S4' C4' C5' 40.0(2) ?
C1' S4' C4' C5' 146.3(2) ?
O4'' S4' C4' C3' -85.7(2) ?
C1' S4' C4' C3' 20.6(2) yes
O4 C4 C5 C6 -177.3(2) ?
N3 C4 C5 C6 1.9(3) ?
O4 C4 C5 C7 1.9(3) ?
N3 C4 C5 C7 -179.0(2) ?
C3' C4' C5' O5' -167.4(2) yes
S4' C4' C5' O5' 69.2(2) yes
C4 C5 C6 N1 -1.8(4) ?
C7 C5 C6 N1 179.1(2) ?
C2 N1 C6 C5 -1.4(3) ?
C1' N1 C6 C5 178.4(2) ?
C6 C5 C7 C8 4.1(4) ?
C4 C5 C7 C8 -174.9(2) ?

loop_
_cod_related_entry_id
_cod_related_entry_database
_cod_related_entry_code
1 ChemSpider 21182674
